data_2242907
loop_
_publ_author_name
'El Hafi, Mohamed'
'Kansiz, Sevgi'
'Lahmidi, Sanae'
'Boulhaoua, Mohammed'
'Ramli, Youssef'
'Dege, Necmi'
'Essassi, El Mokhtar'
'Mague, Joel T.'

_publ_section_title
;
 Crystal structure and Hirshfeld surface analysis of
 3-(4-methoxyphenyl)-1-methyl-4-phenyl-1<i>H</i>-pyrazolo[3,4-<i>d</i>]pyrimidine
;
_journal_coeditor_code WM5499
_journal_issue 5
_journal_name_full 'Acta Crystallographica Section E'
_journal_page_first 638
_journal_page_last 641
_journal_paper_doi 10.1107/S2056989019004894
_journal_volume 75
_journal_year 2019
_chemical_formula_iupac 'C19 H16 N4 O'
_chemical_formula_moiety 'C19 H16 N4 O'
_chemical_formula_sum 'C19 H16 N4 O'
_chemical_formula_weight 316.36
_chemical_name_systematic 3-(4-Methoxyphenyl)-1-methyl-4-phenyl-1<i>H</i>-pyrazolo[3,4-<i>d</i>]pyrimidine
_space_group_crystal_system monoclinic
_space_group_IT_number 14
_space_group_name_Hall '-P 2yn'
_space_group_name_H-M_alt 'P 1 21/n 1'
_symmetry_space_group_name_Hall '-P 2yn'
_symmetry_space_group_name_H-M 'P 1 21/n 1'
_atom_sites_solution_hydrogens difmap
_audit_creation_method SHELXL-2018/1
_cell_angle_alpha 90
_cell_angle_beta 95.389(2)
_cell_angle_gamma 90
_cell_formula_units_Z 4
_cell_length_a 6.5227(3)
_cell_length_b 7.8979(4)
_cell_length_c 30.7774(15)
_cell_measurement_reflns_used 8514
_cell_measurement_temperature 150.(2)
_cell_measurement_theta_max 72.1575
_cell_measurement_theta_min 2.8843
_cell_volume 1578.51(13)
_computing_cell_refinement
;
<i>SAINT</i> (Bruker, 2016)
;
_computing_data_collection
;
<i>APEX3</i> (Bruker, 2016)
;
_computing_data_reduction
;
<i>SAINT</i>  (Bruker, 2016)
;
_computing_molecular_graphics
;
<i>DIAMOND</i> (Brandenburg & Putz, 2012)
;
_computing_publication_material
;
<i>SHELXTL</i> (Sheldrick, 2008)
;
_computing_structure_refinement
;
<i>SHELXL2018</i> (Sheldrick, 2015<i>b</i>)
;
_computing_structure_solution
;
<i>SHELXT</i> (Sheldrick, 2015<i>a</i>)
;
_diffrn_ambient_temperature 150(2)
_diffrn_detector_area_resol_mean 10.4167
_diffrn_measured_fraction_theta_full 0.995
_diffrn_measured_fraction_theta_max 0.988
_diffrn_measurement_device_type 'Bruker D8 VENTURE PHOTON 100 CMOS'
_diffrn_measurement_method '\w scans'
_diffrn_radiation_monochromator mirror
_diffrn_radiation_type CuK\a
_diffrn_radiation_wavelength 1.54178
_diffrn_reflns_av_R_equivalents 0.0351
_diffrn_reflns_av_unetI/netI 0.0311
_diffrn_reflns_limit_h_max 8
_diffrn_reflns_limit_h_min -7
_diffrn_reflns_limit_k_max 8
_diffrn_reflns_limit_k_min -9
_diffrn_reflns_limit_l_max 33
_diffrn_reflns_limit_l_min -37
_diffrn_reflns_number 11542
_diffrn_reflns_theta_full 70.000
_diffrn_reflns_theta_max 72.150
_diffrn_reflns_theta_min 5.776
_diffrn_source 'INCOATEC I\mS micro-focus source'
_exptl_absorpt_coefficient_mu 0.688
_exptl_absorpt_correction_T_max 0.98
_exptl_absorpt_correction_T_min 0.85
_exptl_absorpt_correction_type multi-scan
_exptl_absorpt_process_details
;
(<i>SADABS</i>; Krause <i>et al.</i>, 2015)
;
_exptl_crystal_colour colourless
_exptl_crystal_density_diffrn 1.331
_exptl_crystal_density_method 'not measured'
_exptl_crystal_description plate
_exptl_crystal_F_000 664
_exptl_crystal_size_max 0.300
_exptl_crystal_size_mid 0.241
_exptl_crystal_size_min 0.035
_refine_diff_density_max 0.193
_refine_diff_density_min -0.181
_refine_ls_extinction_coef 0.0035(3)
_refine_ls_extinction_expression Fc^*^=kFc[1+0.001xFc^2^\l^3^/sin(2\q)]^-1/4^
_refine_ls_extinction_method
;
<i>SHELXL2018</i> (Sheldrick, 2015<i>b</i>)
;
_refine_ls_goodness_of_fit_ref 1.056
_refine_ls_hydrogen_treatment refall
_refine_ls_matrix_type full
_refine_ls_number_parameters 282
_refine_ls_number_reflns 3069
_refine_ls_number_restraints 0
_refine_ls_restrained_S_all 1.056
_refine_ls_R_factor_all 0.0471
_refine_ls_R_factor_gt 0.0389
_refine_ls_shift/su_max 0.000
_refine_ls_shift/su_mean 0.000
_refine_ls_structure_factor_coef Fsqd
_refine_ls_weighting_details 'w=1/[\s^2^(Fo^2^)+(0.0337P)^2^+0.5793P] where P=(Fo^2^+2Fc^2^)/3'
_refine_ls_weighting_scheme calc
_refine_ls_wR_factor_gt 0.0865
_refine_ls_wR_factor_ref 0.0913
_reflns_number_gt 2613
_reflns_number_total 3069
_reflns_threshold_expression 'I > 2\s(I)'
_cod_data_source_file wm5499sup1.cif
_cod_data_source_block I
_cod_database_code 2242907
_shelx_space_group_comment
;
The symmetry employed for this shelxl refinement is uniquely defined
by the following loop, which should always be used as a source of
symmetry information in preference to the above space-group names.
They are only intended as comments.
;
_shelx_estimated_absorpt_t_min 0.820
_shelx_estimated_absorpt_t_max 0.976

loop_
_space_group_symop_operation_xyz
'x, y, z'
'-x+1/2, y+1/2, -z+1/2'
'-x, -y, -z'
'x-1/2, -y-1/2, z-1/2'

loop_
_atom_site_type_symbol
_atom_site_label
_atom_site_fract_x
_atom_site_fract_y
_atom_site_fract_z
_atom_site_U_iso_or_equiv
_atom_site_adp_type
_atom_site_calc_flag
_atom_site_occupancy
O O1 0.20599(16) 0.66433(13) 0.47647(3) 0.0355(3) Uani d 1
N N1 0.21981(18) -0.14300(15) 0.29349(4) 0.0310(3) Uani d 1
N N2 0.53402(18) -0.27278(15) 0.32443(4) 0.0314(3) Uani d 1
N N3 0.70112(17) -0.11435(15) 0.38386(4) 0.0302(3) Uani d 1
N N4 0.66731(18) 0.02986(15) 0.40680(4) 0.0306(3) Uani d 1
C C1 0.2383(2) -0.01161(17) 0.32134(4) 0.0257(3) Uani d 1
C C2 0.3656(2) -0.26430(19) 0.29691(5) 0.0338(3) Uani d 1
H H2 0.343(3) -0.360(2) 0.2760(6) 0.038(4) Uiso d 1
C C3 0.5468(2) -0.14182(18) 0.35243(4) 0.0271(3) Uani d 1
C C4 0.4895(2) 0.09486(18) 0.38968(4) 0.0267(3) Uani d 1
C C5 0.4044(2) -0.00839(17) 0.35407(4) 0.0249(3) Uani d 1
C C6 0.0795(2) 0.12152(17) 0.31411(4) 0.0257(3) Uani d 1
C C7 0.1276(2) 0.29264(18) 0.31985(5) 0.0305(3) Uani d 1
H H7 0.270(3) 0.330(2) 0.3290(5) 0.034(4) Uiso d 1
C C8 -0.0249(3) 0.4138(2) 0.31144(5) 0.0366(4) Uani d 1
H H8 0.017(3) 0.533(2) 0.3158(6) 0.042(5) Uiso d 1
C C9 -0.2243(2) 0.3662(2) 0.29735(5) 0.0379(4) Uani d 1
H H9 -0.331(3) 0.454(2) 0.2911(6) 0.044(5) Uiso d 1
C C10 -0.2719(2) 0.1971(2) 0.29048(5) 0.0347(3) Uani d 1
H H10 -0.408(3) 0.162(2) 0.2792(6) 0.051(5) Uiso d 1
C C11 -0.1211(2) 0.07493(19) 0.29875(5) 0.0287(3) Uani d 1
H H11 -0.153(2) -0.048(2) 0.2930(5) 0.033(4) Uiso d 1
C C12 0.8835(2) -0.2161(2) 0.39446(6) 0.0370(4) Uani d 1
H H12A 1.000(3) -0.162(3) 0.3834(7) 0.062(6) Uiso d 1
H H12B 0.912(3) -0.232(2) 0.4259(7) 0.057(6) Uiso d 1
H H12C 0.855(3) -0.330(3) 0.3805(6) 0.054(5) Uiso d 1
C C13 0.4119(2) 0.24828(17) 0.41004(4) 0.0267(3) Uani d 1
C C14 0.5384(2) 0.38855(18) 0.41690(5) 0.0298(3) Uani d 1
H H14 0.678(3) 0.386(2) 0.4064(5) 0.037(4) Uiso d 1
C C15 0.4749(2) 0.53140(18) 0.43856(5) 0.0311(3) Uani d 1
H H15 0.565(2) 0.6368(18) 0.4445(5) 0.021(3) Uiso d 1
C C16 0.2816(2) 0.53215(18) 0.45402(4) 0.0291(3) Uani d 1
C C17 0.1517(2) 0.39289(19) 0.44698(5) 0.0313(3) Uani d 1
H H17 0.017(3) 0.394(2) 0.4587(6) 0.041(5) Uiso d 1
C C18 0.2157(2) 0.25287(19) 0.42500(5) 0.0300(3) Uani d 1
H H18 0.124(2) 0.157(2) 0.4201(5) 0.033(4) Uiso d 1
C C19 0.3310(3) 0.8127(2) 0.48265(6) 0.0407(4) Uani d 1
H H19A 0.252(3) 0.891(3) 0.5003(6) 0.057(6) Uiso d 1
H H19B 0.471(3) 0.782(2) 0.4976(7) 0.054(5) Uiso d 1
H H19C 0.356(3) 0.862(2) 0.4538(6) 0.046(5) Uiso d 1

loop_
_atom_site_aniso_label
_atom_site_aniso_U_11
_atom_site_aniso_U_22
_atom_site_aniso_U_33
_atom_site_aniso_U_12
_atom_site_aniso_U_13
_atom_site_aniso_U_23
O1 0.0375(6) 0.0338(6) 0.0346(6) 0.0032(4) 0.0009(4) -0.0060(4)
N1 0.0310(6) 0.0318(7) 0.0298(6) 0.0027(5) 0.0009(5) -0.0055(5)
N2 0.0314(6) 0.0314(6) 0.0314(7) 0.0052(5) 0.0035(5) -0.0016(5)
N3 0.0262(6) 0.0331(7) 0.0304(6) 0.0050(5) -0.0010(5) 0.0001(5)
N4 0.0277(6) 0.0338(7) 0.0297(6) 0.0020(5) 0.0001(5) -0.0002(5)
C1 0.0248(6) 0.0284(7) 0.0240(7) -0.0009(5) 0.0034(5) 0.0004(5)
C2 0.0348(8) 0.0334(8) 0.0330(8) 0.0031(6) 0.0027(6) -0.0068(6)
C3 0.0261(7) 0.0297(7) 0.0258(7) 0.0013(5) 0.0039(5) 0.0019(6)
C4 0.0251(6) 0.0295(7) 0.0254(7) -0.0005(5) 0.0012(5) 0.0013(5)
C5 0.0247(6) 0.0265(7) 0.0238(7) 0.0006(5) 0.0031(5) 0.0008(5)
C6 0.0272(7) 0.0298(7) 0.0201(6) 0.0023(5) 0.0022(5) 0.0008(5)
C7 0.0340(8) 0.0304(7) 0.0265(7) 0.0003(6) -0.0006(6) 0.0004(6)
C8 0.0489(9) 0.0295(8) 0.0312(8) 0.0066(7) 0.0029(7) 0.0009(6)
C9 0.0402(8) 0.0421(9) 0.0320(8) 0.0161(7) 0.0060(6) 0.0047(7)
C10 0.0274(7) 0.0465(9) 0.0302(8) 0.0059(6) 0.0024(6) 0.0043(7)
C11 0.0277(7) 0.0333(8) 0.0251(7) 0.0008(6) 0.0025(5) 0.0006(6)
C12 0.0273(8) 0.0407(9) 0.0421(10) 0.0082(6) -0.0004(7) 0.0055(7)
C13 0.0274(7) 0.0304(7) 0.0216(7) 0.0007(5) -0.0017(5) -0.0004(5)
C14 0.0268(7) 0.0338(8) 0.0285(7) -0.0015(6) 0.0009(6) -0.0003(6)
C15 0.0322(7) 0.0304(8) 0.0301(8) -0.0036(6) 0.0001(6) -0.0010(6)
C16 0.0330(7) 0.0312(7) 0.0219(7) 0.0049(6) -0.0030(5) -0.0006(5)
C17 0.0252(7) 0.0395(8) 0.0286(7) 0.0013(6) 0.0001(6) -0.0010(6)
C18 0.0270(7) 0.0330(8) 0.0294(7) -0.0034(6) -0.0010(6) -0.0015(6)
C19 0.0536(10) 0.0306(8) 0.0374(9) -0.0015(7) 0.0012(8) -0.0042(7)

loop_
_atom_type_symbol
_atom_type_description
_atom_type_scat_dispersion_real
_atom_type_scat_dispersion_imag
_atom_type_scat_source
C C 0.0181 0.0091 'International Tables Vol C Tables 4.2.6.8 and 6.1.1.4'
H H 0.0000 0.0000 'International Tables Vol C Tables 4.2.6.8 and 6.1.1.4'
N N 0.0311 0.0180 'International Tables Vol C Tables 4.2.6.8 and 6.1.1.4'
O O 0.0492 0.0322 'International Tables Vol C Tables 4.2.6.8 and 6.1.1.4'

loop_
_geom_angle_atom_site_label_1
_geom_angle_atom_site_label_2
_geom_angle_atom_site_label_3
_geom_angle
C16 O1 C19 117.64(12)
C1 N1 C2 118.61(12)
C2 N2 C3 111.67(12)
C3 N3 N4 111.03(11)
C3 N3 C12 127.98(13)
N4 N3 C12 120.99(12)
C4 N4 N3 107.06(11)
N1 C1 C5 119.14(12)
N1 C1 C6 115.69(12)
C5 C1 C6 125.16(12)
N2 C2 N1 128.53(14)
N2 C2 H2 116.0(10)
N1 C2 H2 115.4(10)
N2 C3 N3 125.60(12)
N2 C3 C5 126.66(13)
N3 C3 C5 107.73(12)
N4 C4 C5 110.07(12)
N4 C4 C13 118.00(12)
C5 C4 C13 131.88(12)
C1 C5 C3 115.24(12)
C1 C5 C4 140.59(13)
C3 C5 C4 104.08(12)
C7 C6 C11 119.32(13)
C7 C6 C1 121.63(12)
C11 C6 C1 118.95(13)
C8 C7 C6 119.76(14)
C8 C7 H7 119.1(10)
C6 C7 H7 121.1(9)
C9 C8 C7 120.50(15)
C9 C8 H8 122.8(10)
C7 C8 H8 116.7(10)
C10 C9 C8 120.07(14)
C10 C9 H9 120.4(10)
C8 C9 H9 119.5(10)
C9 C10 C11 119.94(14)
C9 C10 H10 121.0(11)
C11 C10 H10 119.0(11)
C10 C11 C6 120.35(14)
C10 C11 H11 120.7(9)
C6 C11 H11 118.9(9)
N3 C12 H12A 109.5(12)
N3 C12 H12B 111.7(12)
H12A C12 H12B 108.8(17)
N3 C12 H12C 106.5(11)
H12A C12 H12C 111.6(16)
H12B C12 H12C 108.8(16)
C14 C13 C18 118.58(13)
C14 C13 C4 119.90(12)
C18 C13 C4 121.42(12)
C13 C14 C15 121.41(13)
C13 C14 H14 119.1(10)
C15 C14 H14 119.5(10)
C16 C15 C14 119.18(13)
C16 C15 H15 117.3(8)
C14 C15 H15 123.6(8)
O1 C16 C15 123.91(13)
O1 C16 C17 115.98(13)
C15 C16 C17 120.11(13)
C18 C17 C16 120.07(13)
C18 C17 H17 120.7(10)
C16 C17 H17 119.2(10)
C17 C18 C13 120.62(13)
C17 C18 H18 119.4(9)
C13 C18 H18 120.0(9)
O1 C19 H19A 105.4(11)
O1 C19 H19B 110.0(11)
H19A C19 H19B 113.1(16)
O1 C19 H19C 109.8(11)
H19A C19 H19C 112.3(15)
H19B C19 H19C 106.3(15)

loop_
_geom_bond_atom_site_label_1
_geom_bond_atom_site_label_2
_geom_bond_distance
O1 C16 1.3690(17)
O1 C19 1.430(2)
N1 C1 1.3441(18)
N1 C2 1.3471(18)
N2 C2 1.3243(19)
N2 C3 1.3438(18)
N3 C3 1.3464(18)
N3 N4 1.3687(17)
N3 C12 1.4476(18)
N4 C4 1.3310(17)
C1 C5 1.4087(19)
C1 C6 1.4778(18)
C2 H2 0.993(17)
C3 C5 1.4089(18)
C4 C5 1.4351(19)
C4 C13 1.4753(19)
C6 C7 1.395(2)
C6 C11 1.3982(19)
C7 C8 1.387(2)
C7 H7 0.987(17)
C8 C9 1.384(2)
C8 H8 0.990(18)
C9 C10 1.383(2)
C9 H9 0.988(18)
C10 C11 1.385(2)
C10 H10 0.96(2)
C11 H11 1.003(16)
C12 H12A 0.96(2)
C12 H12B 0.98(2)
C12 H12C 1.01(2)
C13 C14 1.3854(19)
C13 C18 1.401(2)
C14 C15 1.393(2)
C14 H14 0.997(17)
C15 C16 1.389(2)
C15 H15 1.025(15)
C16 C17 1.393(2)
C17 C18 1.381(2)
C17 H17 0.983(17)
C18 H18 0.973(17)
C19 H19A 1.00(2)
C19 H19B 1.02(2)
C19 H19C 0.995(19)

loop_
_geom_hbond_atom_site_label_D
_geom_hbond_atom_site_label_H
_geom_hbond_atom_site_label_A
_geom_hbond_site_symmetry_A
_geom_hbond_distance_DH
_geom_hbond_distance_HA
_geom_hbond_distance_DA
_geom_hbond_angle_DHA
_geom_hbond_publ_flag
C9 H9 N2 1_465 0.988(18) 2.579(17) 3.3995(19) 140.3(14) yes
C12 H12B O1 1_645 0.98(2) 2.49(2) 3.2694(19) 136.4(15) yes
C17 H17 O1 3_566 0.983(17) 2.618(9) 3.4973(17) 149.3(14) yes
C19 H19B Cg4 3_666 1.02(2) 2.74(2) 3.5928(19) 141.9(14) yes
C19 H19C Cg1 1_565 0.995(19) 2.947(19) 3.9072(19) 162.0(15) yes

loop_
_geom_torsion_atom_site_label_1
_geom_torsion_atom_site_label_2
_geom_torsion_atom_site_label_3
_geom_torsion_atom_site_label_4
_geom_torsion
C3 N3 N4 C4 -0.08(15)
C12 N3 N4 C4 -179.99(13)
C2 N1 C1 C5 -2.4(2)
C2 N1 C1 C6 176.60(13)
C3 N2 C2 N1 2.3(2)
C1 N1 C2 N2 -1.2(2)
C2 N2 C3 N3 -179.20(14)
C2 N2 C3 C5 0.1(2)
N4 N3 C3 N2 -179.83(13)
C12 N3 C3 N2 0.1(2)
N4 N3 C3 C5 0.79(16)
C12 N3 C3 C5 -179.31(14)
N3 N4 C4 C5 -0.66(15)
N3 N4 C4 C13 177.20(11)
N1 C1 C5 C3 4.26(19)
C6 C1 C5 C3 -174.66(12)
N1 C1 C5 C4 -179.91(16)
C6 C1 C5 C4 1.2(3)
N2 C3 C5 C1 -3.2(2)
N3 C3 C5 C1 176.16(12)
N2 C3 C5 C4 179.52(13)
N3 C3 C5 C4 -1.11(15)
N4 C4 C5 C1 -175.01(16)
C13 C4 C5 C1 7.5(3)
N4 C4 C5 C3 1.10(15)
C13 C4 C5 C3 -176.36(14)
N1 C1 C6 C7 -142.30(14)
C5 C1 C6 C7 36.6(2)
N1 C1 C6 C11 34.01(18)
C5 C1 C6 C11 -147.05(14)
C11 C6 C7 C8 1.8(2)
C1 C6 C7 C8 178.07(13)
C6 C7 C8 C9 -0.1(2)
C7 C8 C9 C10 -1.6(2)
C8 C9 C10 C11 1.6(2)
C9 C10 C11 C6 0.1(2)
C7 C6 C11 C10 -1.8(2)
C1 C6 C11 C10 -178.18(13)
N4 C4 C13 C14 52.12(18)
C5 C4 C13 C14 -130.58(16)
N4 C4 C13 C18 -124.27(15)
C5 C4 C13 C18 53.0(2)
C18 C13 C14 C15 0.7(2)
C4 C13 C14 C15 -175.81(13)
C13 C14 C15 C16 0.7(2)
C19 O1 C16 C15 2.7(2)
C19 O1 C16 C17 -177.26(13)
C14 C15 C16 O1 178.62(13)
C14 C15 C16 C17 -1.4(2)
O1 C16 C17 C18 -179.36(13)
C15 C16 C17 C18 0.7(2)
C16 C17 C18 C13 0.8(2)
C14 C13 C18 C17 -1.4(2)
C4 C13 C18 C17 175.00(13)

_cod_database_fobs_code 2242907
